data_2236958
loop_
_publ_author_name
'Lee, Ha-Jin'
'Lim, Yoongho'
'Koh, Dongsoo'

_publ_section_title
;
 (<i>E</i>)-3-(3,5-Dimethoxyphenyl)-1-(1-hydroxynaphthalen-2-yl)prop-2-en-1-one
;
_journal_coeditor_code LH5555
_journal_issue 12
_journal_name_full 'Acta Crystallographica Section E'
_journal_page_first o3403
_journal_paper_doi 10.1107/S1600536812046715
_journal_volume 68
_journal_year 2012
_chemical_formula_iupac 'C21 H18 O4'
_chemical_formula_moiety 'C21 H18 O4'
_chemical_formula_sum 'C21 H18 O4'
_chemical_formula_weight 334.35
_chemical_name_systematic
;
(<i>E</i>)-3-(3,5-Dimethoxyphenyl)-1-(1-hydroxynaphthalen-2-yl)prop-2-en-1-one
;
_space_group_IT_number 33
_symmetry_cell_setting orthorhombic
_symmetry_space_group_name_Hall 'P 2c -2n'
_symmetry_space_group_name_H-M 'P n a 21'
_atom_sites_solution_hydrogens geom
_atom_sites_solution_primary direct
_atom_sites_solution_secondary difmap
_audit_creation_method SHELXTL
_cell_angle_alpha 90.00
_cell_angle_beta 90.00
_cell_angle_gamma 90.00
_cell_formula_units_Z 4
_cell_length_a 30.179(3)
_cell_length_b 3.9127(3)
_cell_length_c 13.7363(12)
_cell_measurement_reflns_used 2578
_cell_measurement_temperature 200(2)
_cell_measurement_theta_max 27.75
_cell_measurement_theta_min 2.70
_cell_volume 1622.0(2)
_computing_cell_refinement 'SAINT (Bruker, 2000)'
_computing_data_collection 'SMART (Bruker, 2000)'
_computing_data_reduction 'SAINT (Bruker, 2000)'
_computing_molecular_graphics 'PLATON (Spek, 2009)'
_computing_publication_material 'SHELXTL (Sheldrick, 2008)'
_computing_structure_refinement 'SHELXL97 (Sheldrick, 2008)'
_computing_structure_solution 'SHELXS97 (Sheldrick, 2008)'
_diffrn_ambient_temperature 200(2)
_diffrn_measured_fraction_theta_full 0.997
_diffrn_measured_fraction_theta_max 0.997
_diffrn_measurement_device_type 'Bruker SMART CCD'
_diffrn_measurement_method '\f and \w scans'
_diffrn_radiation_monochromator graphite
_diffrn_radiation_source 'fine-focus sealed tube'
_diffrn_radiation_type MoK\a
_diffrn_radiation_wavelength 0.71073
_diffrn_reflns_av_R_equivalents 0.0641
_diffrn_reflns_av_sigmaI/netI 0.0905
_diffrn_reflns_limit_h_max 40
_diffrn_reflns_limit_h_min -32
_diffrn_reflns_limit_k_max 5
_diffrn_reflns_limit_k_min -5
_diffrn_reflns_limit_l_max 18
_diffrn_reflns_limit_l_min -16
_diffrn_reflns_number 11095
_diffrn_reflns_theta_full 28.29
_diffrn_reflns_theta_max 28.29
_diffrn_reflns_theta_min 1.35
_exptl_absorpt_coefficient_mu 0.094
_exptl_absorpt_correction_type none
_exptl_crystal_colour orange
_exptl_crystal_density_diffrn 1.369
_exptl_crystal_density_method 'not measured'
_exptl_crystal_description block
_exptl_crystal_F_000 704
_exptl_crystal_size_max 0.24
_exptl_crystal_size_mid 0.22
_exptl_crystal_size_min 0.17
_refine_diff_density_max 0.215
_refine_diff_density_min -0.230
_refine_ls_extinction_method none
_refine_ls_goodness_of_fit_ref 0.936
_refine_ls_hydrogen_treatment constr
_refine_ls_matrix_type full
_refine_ls_number_parameters 229
_refine_ls_number_reflns 3479
_refine_ls_number_restraints 1
_refine_ls_restrained_S_all 0.936
_refine_ls_R_factor_all 0.1055
_refine_ls_R_factor_gt 0.0439
_refine_ls_shift/su_max 0.000
_refine_ls_shift/su_mean 0.000
_refine_ls_structure_factor_coef Fsqd
_refine_ls_weighting_details 'calc w=1/[\s^2^(Fo^2^)+(0.0276P)^2^] where P=(Fo^2^+2Fc^2^)/3'
_refine_ls_weighting_scheme calc
_refine_ls_wR_factor_gt 0.0723
_refine_ls_wR_factor_ref 0.1021
_reflns_number_gt 1828
_reflns_number_total 3479
_reflns_threshold_expression I>2\s(I)
_cod_data_source_file lh5555.cif
_cod_data_source_block I
_cod_database_code 2236958
_cod_database_fobs_code 2236958

loop_
_symmetry_equiv_pos_as_xyz
'x, y, z'
'-x, -y, z+1/2'
'x+1/2, -y+1/2, z'
'-x+1/2, y+1/2, z+1/2'

loop_
_atom_site_type_symbol
_atom_site_label
_atom_site_fract_x
_atom_site_fract_y
_atom_site_fract_z
_atom_site_U_iso_or_equiv
_atom_site_adp_type
_atom_site_calc_flag
_atom_site_refinement_flags
_atom_site_occupancy
_atom_site_symmetry_multiplicity
C C1 0.35700(10) 0.8619(7) 0.4892(2) 0.0348(7) Uani d . 1 1
O O1 0.36736(7) 0.9296(6) 0.57454(14) 0.0485(6) Uani d . 1 1
C C2 0.38738(10) 0.9586(8) 0.4096(2) 0.0362(8) Uani d . 1 1
H H2 0.3791 0.9009 0.3449 0.043 Uiso calc R 1 1
C C3 0.42532(10) 1.1203(7) 0.4228(2) 0.0352(7) Uani d . 1 1
H H3 0.4326 1.1809 0.4878 0.042 Uiso calc R 1 1
C C4 0.45715(10) 1.2153(7) 0.3474(2) 0.0312(7) Uani d . 1 1
C C5 0.49588(10) 1.3745(7) 0.3726(2) 0.0340(7) Uani d . 1 1
H H5 0.5011 1.4326 0.4388 0.041 Uiso calc R 1 1
C C6 0.52799(10) 1.4530(7) 0.3019(2) 0.0335(8) Uani d . 1 1
O O2 0.56629(7) 1.5970(6) 0.33591(14) 0.0424(6) Uani d . 1 1
C C7 0.59853(11) 1.7037(8) 0.2650(2) 0.0420(9) Uani d . 1 1
H H7A 0.6101 1.5029 0.2307 0.063 Uiso calc R 1 1
H H7B 0.6229 1.8220 0.2979 0.063 Uiso calc R 1 1
H H7C 0.5846 1.8587 0.2182 0.063 Uiso calc R 1 1
C C8 0.52006(10) 1.3789(7) 0.2050(2) 0.0334(7) Uani d . 1 1
H H8 0.5414 1.4332 0.1565 0.040 Uiso calc R 1 1
C C9 0.48010(10) 1.2229(7) 0.1799(2) 0.0322(7) Uani d . 1 1
O O3 0.47555(7) 1.1594(5) 0.08193(15) 0.0416(5) Uani d . 1 1
C C10 0.43530(10) 1.0023(8) 0.0509(2) 0.0428(8) Uani d . 1 1
H H10A 0.4337 0.7696 0.0771 0.064 Uiso calc R 1 1
H H10B 0.4345 0.9936 -0.0204 0.064 Uiso calc R 1 1
H H10C 0.4100 1.1357 0.0746 0.064 Uiso calc R 1 1
C C11 0.44877(10) 1.1405(7) 0.2483(2) 0.0343(8) Uani d . 1 1
H H11 0.4218 1.0346 0.2293 0.041 Uiso calc R 1 1
C C12 0.31508(10) 0.6927(7) 0.4670(2) 0.0290(7) Uani d . 1 1
C C13 0.28636(10) 0.6041(8) 0.5424(2) 0.0319(7) Uani d . 1 1
O O4 0.29656(7) 0.6743(6) 0.63545(14) 0.0437(6) Uani d . 1 1
H H4 0.3204 0.7843 0.6375 0.066 Uiso calc R 1 1
C C14 0.24525(10) 0.4418(7) 0.5241(2) 0.0311(7) Uani d . 1 1
C C15 0.21607(10) 0.3500(8) 0.6006(2) 0.0377(8) Uani d . 1 1
H H15 0.2241 0.3941 0.6663 0.045 Uiso calc R 1 1
C C16 0.17643(10) 0.1979(8) 0.5797(2) 0.0408(8) Uani d . 1 1
H H16 0.1568 0.1392 0.6311 0.049 Uiso calc R 1 1
C C17 0.16454(10) 0.1281(8) 0.4837(2) 0.0398(8) Uani d . 1 1
H H17 0.1368 0.0242 0.4702 0.048 Uiso calc R 1 1
C C18 0.19236(11) 0.2075(8) 0.4093(2) 0.0366(8) Uani d . 1 1
H H18 0.1841 0.1533 0.3444 0.044 Uiso calc R 1 1
C C19 0.23315(10) 0.3683(7) 0.4268(2) 0.0293(7) Uani d . 1 1
C C20 0.26243(10) 0.4564(7) 0.3506(2) 0.0360(8) Uani d . 1 1
H H20 0.2545 0.4061 0.2852 0.043 Uiso calc R 1 1
C C21 0.30156(10) 0.6117(8) 0.3696(2) 0.0351(8) Uani d . 1 1
H H21 0.3206 0.6686 0.3170 0.042 Uiso calc R 1 1

loop_
_atom_site_aniso_label
_atom_site_aniso_U_11
_atom_site_aniso_U_22
_atom_site_aniso_U_33
_atom_site_aniso_U_12
_atom_site_aniso_U_13
_atom_site_aniso_U_23
C1 0.0311(19) 0.0388(19) 0.0344(19) -0.0019(15) -0.0011(14) 0.0023(16)
O1 0.0434(15) 0.0720(17) 0.0302(13) -0.0130(12) -0.0004(10) -0.0007(12)
C2 0.0288(19) 0.049(2) 0.0312(18) -0.0061(15) 0.0035(13) -0.0010(15)
C3 0.035(2) 0.0414(19) 0.0297(16) -0.0024(16) -0.0001(15) 0.0006(16)
C4 0.0289(18) 0.0324(18) 0.0324(18) 0.0014(14) -0.0023(14) 0.0011(14)
C5 0.0316(19) 0.0379(19) 0.0324(17) -0.0025(15) 0.0020(14) 0.0014(15)
C6 0.0286(19) 0.0322(18) 0.0396(19) -0.0001(14) -0.0033(14) 0.0036(15)
O2 0.0314(13) 0.0531(14) 0.0428(14) -0.0114(11) -0.0010(11) 0.0022(11)
C7 0.031(2) 0.043(2) 0.052(2) -0.0077(16) 0.0043(16) 0.0082(17)
C8 0.0286(19) 0.0368(18) 0.0348(18) -0.0012(14) 0.0022(14) 0.0004(15)
C9 0.0363(19) 0.0325(17) 0.0279(18) 0.0032(14) -0.0055(14) 0.0035(14)
O3 0.0376(14) 0.0555(15) 0.0316(12) -0.0060(11) -0.0007(10) -0.0017(11)
C10 0.042(2) 0.049(2) 0.0380(19) -0.0040(17) -0.0094(15) -0.0001(15)
C11 0.0290(19) 0.040(2) 0.0342(18) -0.0053(15) 0.0003(14) 0.0021(15)
C12 0.0258(18) 0.0345(18) 0.0266(16) -0.0016(14) -0.0005(13) 0.0018(14)
C13 0.0304(19) 0.0373(18) 0.0281(17) -0.0001(14) 0.0012(14) -0.0002(15)
O4 0.0414(16) 0.0659(16) 0.0237(12) -0.0129(12) -0.0014(10) -0.0015(11)
C14 0.0303(19) 0.0304(16) 0.0326(18) 0.0000(14) 0.0012(13) 0.0024(14)
C15 0.036(2) 0.045(2) 0.0329(19) -0.0040(15) 0.0036(14) 0.0042(15)
C16 0.035(2) 0.045(2) 0.042(2) -0.0020(16) 0.0060(16) 0.0032(17)
C17 0.029(2) 0.0414(19) 0.049(2) -0.0073(15) 0.0001(16) -0.0013(17)
C18 0.034(2) 0.038(2) 0.0383(19) -0.0013(15) -0.0026(14) 0.0020(15)
C19 0.0282(18) 0.0269(16) 0.0329(16) -0.0012(13) 0.0003(14) 0.0009(14)
C20 0.035(2) 0.0434(19) 0.0293(17) -0.0006(15) -0.0047(14) -0.0002(15)
C21 0.0327(19) 0.045(2) 0.0279(17) -0.0018(15) 0.0016(14) 0.0014(15)

loop_
_atom_type_symbol
_atom_type_description
_atom_type_scat_dispersion_real
_atom_type_scat_dispersion_imag
_atom_type_scat_source
C C 0.0033 0.0016 'International Tables Vol C Tables 4.2.6.8 and 6.1.1.4'
H H 0.0000 0.0000 'International Tables Vol C Tables 4.2.6.8 and 6.1.1.4'
O O 0.0106 0.0060 'International Tables Vol C Tables 4.2.6.8 and 6.1.1.4'

loop_
_geom_angle_atom_site_label_1
_geom_angle_atom_site_label_2
_geom_angle_atom_site_label_3
_geom_angle
O1 C1 C12 120.8(3)
O1 C1 C2 119.2(3)
C12 C1 C2 120.0(3)
C3 C2 C1 124.1(3)
C3 C2 H2 118.0
C1 C2 H2 118.0
C2 C3 C4 126.5(3)
C2 C3 H3 116.7
C4 C3 H3 116.7
C5 C4 C11 119.3(3)
C5 C4 C3 119.9(3)
C11 C4 C3 120.8(3)
C4 C5 C6 120.9(3)
C4 C5 H5 119.6
C6 C5 H5 119.6
O2 C6 C8 124.1(3)
O2 C6 C5 115.9(3)
C8 C6 C5 120.0(3)
C6 O2 C7 117.4(2)
O2 C7 H7A 109.5
O2 C7 H7B 109.5
H7A C7 H7B 109.5
O2 C7 H7C 109.5
H7A C7 H7C 109.5
H7B C7 H7C 109.5
C6 C8 C9 118.6(3)
C6 C8 H8 120.7
C9 C8 H8 120.7
C11 C9 O3 124.0(3)
C11 C9 C8 122.0(3)
O3 C9 C8 114.0(3)
C9 O3 C10 117.1(2)
O3 C10 H10A 109.5
O3 C10 H10B 109.5
H10A C10 H10B 109.5
O3 C10 H10C 109.5
H10A C10 H10C 109.5
H10B C10 H10C 109.5
C9 C11 C4 119.2(3)
C9 C11 H11 120.4
C4 C11 H11 120.4
C13 C12 C21 117.5(3)
C13 C12 C1 119.7(3)
C21 C12 C1 122.8(3)
O4 C13 C12 120.9(3)
O4 C13 C14 117.5(2)
C12 C13 C14 121.6(3)
C13 O4 H4 109.5
C19 C14 C13 119.0(3)
C19 C14 C15 119.2(3)
C13 C14 C15 121.7(3)
C16 C15 C14 119.9(3)
C16 C15 H15 120.0
C14 C15 H15 120.0
C15 C16 C17 120.6(3)
C15 C16 H16 119.7
C17 C16 H16 119.7
C18 C17 C16 120.5(3)
C18 C17 H17 119.7
C16 C17 H17 119.7
C17 C18 C19 121.0(3)
C17 C18 H18 119.5
C19 C18 H18 119.5
C18 C19 C20 122.0(3)
C18 C19 C14 118.7(3)
C20 C19 C14 119.3(3)
C21 C20 C19 120.8(3)
C21 C20 H20 119.6
C19 C20 H20 119.6
C20 C21 C12 121.9(3)
C20 C21 H21 119.1
C12 C21 H21 119.1

loop_
_geom_bond_atom_site_label_1
_geom_bond_atom_site_label_2
_geom_bond_distance
C1 O1 1.242(3)
C1 C12 1.460(4)
C1 C2 1.476(4)
C2 C3 1.321(4)
C2 H2 0.9500
C3 C4 1.460(4)
C3 H3 0.9500
C4 C5 1.369(4)
C4 C11 1.416(4)
C5 C6 1.406(4)
C5 H5 0.9500
C6 O2 1.368(3)
C6 C8 1.384(4)
O2 C7 1.438(3)
C7 H7A 0.9800
C7 H7B 0.9800
C7 H7C 0.9800
C8 C9 1.395(4)
C8 H8 0.9500
C9 C11 1.371(4)
C9 O3 1.375(3)
O3 C10 1.427(3)
C10 H10A 0.9800
C10 H10B 0.9800
C10 H10C 0.9800
C11 H11 0.9500
C12 C13 1.395(4)
C12 C21 1.433(4)
C13 O4 1.343(3)
C13 C14 1.416(4)
O4 H4 0.8400
C14 C19 1.414(4)
C14 C15 1.418(4)
C15 C16 1.367(4)
C15 H15 0.9500
C16 C17 1.394(4)
C16 H16 0.9500
C17 C18 1.359(4)
C17 H17 0.9500
C18 C19 1.403(4)
C18 H18 0.9500
C19 C20 1.413(4)
C20 C21 1.354(4)
C20 H20 0.9500
C21 H21 0.9500

loop_
_geom_hbond_atom_site_label_D
_geom_hbond_atom_site_label_H
_geom_hbond_atom_site_label_A
_geom_hbond_site_symmetry_A
_geom_hbond_distance_DH
_geom_hbond_distance_HA
_geom_hbond_distance_DA
_geom_hbond_angle_DHA
_geom_hbond_publ_flag
O4 H4 O1 . 0.84 1.75 2.503(3) 147 y
C7 H7C O1 2_684 0.98 2.59 3.157(4) 117.3 y
C10 H10B O2 2_684 0.98 2.54 3.344(4) 138.9 y

loop_
_geom_torsion_atom_site_label_1
_geom_torsion_atom_site_label_2
_geom_torsion_atom_site_label_3
_geom_torsion_atom_site_label_4
_geom_torsion
O1 C1 C2 C3 -1.1(5)
C12 C1 C2 C3 178.1(3)
C1 C2 C3 C4 178.4(3)
C2 C3 C4 C5 -178.1(3)
C2 C3 C4 C11 1.0(5)
C11 C4 C5 C6 -2.3(5)
C3 C4 C5 C6 176.8(3)
C4 C5 C6 O2 -177.0(3)
C4 C5 C6 C8 2.0(4)
C8 C6 O2 C7 5.5(4)
C5 C6 O2 C7 -175.6(3)
O2 C6 C8 C9 178.2(3)
C5 C6 C8 C9 -0.7(4)
C6 C8 C9 C11 -0.3(4)
C6 C8 C9 O3 -179.8(3)
C11 C9 O3 C10 0.9(4)
C8 C9 O3 C10 -179.6(2)
O3 C9 C11 C4 179.4(3)
C8 C9 C11 C4 -0.1(4)
C5 C4 C11 C9 1.3(5)
C3 C4 C11 C9 -177.8(3)
O1 C1 C12 C13 -0.4(4)
C2 C1 C12 C13 -179.6(3)
O1 C1 C12 C21 179.5(3)
C2 C1 C12 C21 0.3(4)
C21 C12 C13 O4 -179.4(3)
C1 C12 C13 O4 0.5(4)
C21 C12 C13 C14 -0.3(4)
C1 C12 C13 C14 179.6(3)
O4 C13 C14 C19 179.1(3)
C12 C13 C14 C19 0.0(4)
O4 C13 C14 C15 -1.2(4)
C12 C13 C14 C15 179.7(3)
C19 C14 C15 C16 -1.2(5)
C13 C14 C15 C16 179.1(3)
C14 C15 C16 C17 0.8(5)
C15 C16 C17 C18 0.6(5)
C16 C17 C18 C19 -1.5(5)
C17 C18 C19 C20 -179.3(3)
C17 C18 C19 C14 1.0(4)
C13 C14 C19 C18 180.0(3)
C15 C14 C19 C18 0.3(4)
C13 C14 C19 C20 0.4(4)
C15 C14 C19 C20 -179.3(3)
C18 C19 C20 C21 179.9(3)
C14 C19 C20 C21 -0.4(4)
C19 C20 C21 C12 0.1(4)
C13 C12 C21 C20 0.3(4)
C1 C12 C21 C20 -179.6(3)

loop_
_cod_related_entry_id
_cod_related_entry_database
_cod_related_entry_code
1 ChemSpider 30658241
